data_8102090
loop_
_publ_author_name
'Du, Z.-X.'
'Li, J.-X.'
'Zhang, G.-Y.'
'Hou, H.-W.'

_publ_section_title
;
Crystal structure of catena-[bis(diaquazinc(II)) \m~6~-1,2,4,
5-benzenetetracarboxylate] tetrahydrate, [Zn(H~2~O)~2~]~2~[C~10~H~2~O~8~] 
&#x00B7; 4H~2~O
;
_journal_issue 2
_journal_name_full 'Zeitschrift f\"ur Kristallographie - New Crystal Structures'
_journal_page_first 107
_journal_page_last 108
_journal_volume 222
_journal_year 2007
_chemical_formula_moiety 'C10 H10 O12 Zn2, 4(H2 O)'
_chemical_formula_structural '(Zn(H2O)2)2(C10H2O8) &#x00B7; 4H2O'
_chemical_formula_sum 'C10 H18 O16 Zn2'
_chemical_formula_weight 511.66
_chemical_name_systematic
;
catena-[bis(diaquazinc(II)) \m~6~-1,2,4,5-benzenetetracarboxylate] 
tetrahydrate
;
_space_group_IT_number 2
_symmetry_cell_setting triclinic
_symmetry_space_group_name_Hall '-P 1'
_symmetry_space_group_name_H-M 'P -1'
_atom_sites_solution_hydrogens geom
_atom_sites_solution_primary direct
_atom_sites_solution_secondary difmap
_audit_creation_method SHELXL-97
_cell_angle_alpha 90.118(2)
_cell_angle_beta 109.774(2)
_cell_angle_gamma 93.329(2)
_cell_formula_units_Z 1
_cell_length_a 6.9235(13)
_cell_length_b 7.4268(14)
_cell_length_c 8.2517(15)
_cell_measurement_reflns_used 1550
_cell_measurement_temperature 291(2)
_cell_measurement_theta_max 27.91
_cell_measurement_theta_min 2.62
_cell_volume 398.50(13)
_computing_cell_refinement 'APEX II'
_computing_data_collection 'APEX II (Bruker, 2004)'
_computing_data_reduction 'SAINT (Bruker, 2004)'
_computing_molecular_graphics 'SHELXTL (Bruker, 2004)'
_computing_publication_material SHELXTL
_computing_structure_refinement 'SHELXL-97 (Sheldrick, 1997)'
_computing_structure_solution 'SHELXS-97 (Sheldrick, 1997)'
_diffrn_ambient_temperature 291(2)
_diffrn_measured_fraction_theta_full 0.996
_diffrn_measured_fraction_theta_max 0.996
_diffrn_measurement_device_type 'Bruker APEX II CCD'
_diffrn_measurement_method phi/omega
_diffrn_radiation_monochromator graphite
_diffrn_radiation_source 'fine-focus sealed tube'
_diffrn_radiation_type MoK\a
_diffrn_radiation_wavelength 0.71073
_diffrn_reflns_av_R_equivalents 0.0390
_diffrn_reflns_av_sigmaI/netI 0.0501
_diffrn_reflns_limit_h_max 8
_diffrn_reflns_limit_h_min -8
_diffrn_reflns_limit_k_max 8
_diffrn_reflns_limit_k_min -8
_diffrn_reflns_limit_l_max 9
_diffrn_reflns_limit_l_min -9
_diffrn_reflns_number 2855
_diffrn_reflns_theta_full 25.50
_diffrn_reflns_theta_max 25.50
_diffrn_reflns_theta_min 3.76
_diffrn_standards_number 0
_exptl_absorpt_coefficient_mu 3.103
_exptl_absorpt_correction_T_max 0.7676
_exptl_absorpt_correction_T_min 0.6366
_exptl_absorpt_correction_type multi-scan
_exptl_absorpt_process_details 'SADABS (Sheldrick, 1996)'
_exptl_crystal_colour colorless
_exptl_crystal_density_diffrn 2.188
_exptl_crystal_density_method 'not measured'
_exptl_crystal_description block
_exptl_crystal_F_000 266
_exptl_crystal_size_max 0.16
_exptl_crystal_size_mid 0.12
_exptl_crystal_size_min 0.09
_refine_diff_density_max 0.604
_refine_diff_density_min -0.686
_refine_diff_density_rms 0.115
_refine_ls_extinction_method none
_refine_ls_goodness_of_fit_ref 1.070
_refine_ls_hydrogen_treatment constr
_refine_ls_matrix_type full
_refine_ls_number_parameters 130
_refine_ls_number_reflns 1425
_refine_ls_number_restraints 48
_refine_ls_restrained_S_all 1.052
_refine_ls_R_factor_all 0.0436
_refine_ls_R_factor_gt 0.0364
_refine_ls_shift/su_max 0.001
_refine_ls_shift/su_mean 0.000
_refine_ls_structure_factor_coef Fsqd
_refine_ls_weighting_details 'calc w=1/[\s^2^(Fo^2^)+(0.0563P)^2^+0.0000P] where P=(Fo^2^+2Fc^2^)/3'
_refine_ls_weighting_scheme calc
_refine_ls_wR_factor_gt 0.0978
_refine_ls_wR_factor_ref 0.1017
_reflns_number_gt 1183
_reflns_number_total 1425
_reflns_threshold_expression I>2sigma(I)
_cod_data_source_file 1267-1966.cff
_cod_data_source_block P-1
_cod_depositor_comments
;
The following automatic conversions were performed:
'_symmetry_cell_setting' value 'Triclinic' changed to 'triclinic'
according to '/home/saulius/struct/CIF-dictionaries/cif_core.dic'
dictionary named 'cif_core.dic' version 2.4.1 from 2010-06-29.

Automatic conversion script
Id: cif_fix_enum 1555 2011-01-17 13:19:09Z saulius 
;
_cod_original_sg_symbol_Hall '-P 1 '
_cod_original_sg_symbol_H-M P-1
_cod_original_formula_sum 'C10 H18 Zn2 O16'
_cod_database_code 8102090

loop_
_symmetry_equiv_pos_as_xyz
'x, y, z'
'-x, -y, -z'

loop_
_atom_site_label
_atom_site_type_symbol
_atom_site_fract_x
_atom_site_fract_y
_atom_site_fract_z
_atom_site_U_iso_or_equiv
_atom_site_adp_type
_atom_site_occupancy
_atom_site_symmetry_multiplicity
_atom_site_Wyckoff_symbol
_atom_site_calc_flag
_atom_site_refinement_flags
_atom_site_disorder_assembly
_atom_site_disorder_group
Zn1 Zn 0.5000 1.0000 0.5000 0.01336(8) Uani 1 1 f d S . .
Zn2 Zn 0.0000 0.5000 0.5000 0.01580(8) Uani 1 1 g d S . .
O1 O 0.48948(18) 0.85848(17) 0.71109(15) 0.0150(3) Uani 1 2 i d U . .
O2 O 0.17237(18) 0.72976(16) 0.60569(16) 0.0146(3) Uani 1 2 i d U . .
O3 O 0.55238(17) 0.23399(16) 0.64993(15) 0.0113(3) Uani 1 2 i d U . .
O4 O 0.25462(18) 0.36136(17) 0.53783(15) 0.0171(3) Uani 1 2 i d U . .
C1 C 0.4579(2) 0.6770(2) 1.0218(2) 0.0102(4) Uani 1 2 i d U . .
H1 H 0.4294 0.7955 1.0370 0.012 Uiso 1 2 i calc R . .
C2 C 0.4187(2) 0.6082(2) 0.8562(2) 0.0077(4) Uani 1 2 i d U . .
C3 C 0.4597(2) 0.4301(2) 0.8326(2) 0.0086(4) Uani 1 2 i d U . .
C4 C 0.4191(2) 0.3380(2) 0.6603(2) 0.0090(4) Uani 1 2 i d U . .
C5 C 0.3526(2) 0.7397(2) 0.7119(2) 0.0095(4) Uani 1 2 i d U . .
O5 O 0.04217(19) 0.5816(2) 0.26867(16) 0.0219(4) Uani 1 2 i d . . .
H1W H 0.1486 0.6435 0.2841 0.033 Uiso 1 2 i d R . .
H2W H 0.0181 0.5126 0.1855 0.033 Uiso 1 2 i d R . .
O6 O 0.18418(18) 1.01311(17) 0.39415(16) 0.0155(3) Uani 1 2 i d . . .
H3W H 0.1483 1.1146 0.4030 0.023 Uiso 1 2 i d R . .
H4W H 0.1421 0.9456 0.4621 0.023 Uiso 1 2 i d R . .
O7 O 0.0969(4) 0.2767(4) 0.0788(3) 0.0935(10) Uani 1 2 i d . . .
H5W H 0.0540 0.2257 0.1568 0.140 Uiso 1 2 i d R . .
H6W H 0.2312 0.2940 0.1436 0.140 Uiso 1 2 i d R . .
O8 O 0.1390(6) 1.0464(6) 0.9766(5) 0.1580(18) Uani 1 2 i d . . .
H7W H 0.1421 1.0939 1.0687 0.237 Uiso 1 2 i d R . .
H8W H 0.0663 0.9473 0.9595 0.237 Uiso 1 2 i d R . .

loop_
_atom_site_aniso_label
_atom_site_aniso_U_11
_atom_site_aniso_U_22
_atom_site_aniso_U_33
_atom_site_aniso_U_23
_atom_site_aniso_U_13
_atom_site_aniso_U_12
Zn1 0.01544(13) 0.01215(14) 0.01218(13) 0.00093(11) 0.00420(10) 0.00130(11)
Zn2 0.01466(13) 0.01462(15) 0.01638(14) -0.00001(12) 0.00283(11) 0.00188(12)
O1 0.0158(6) 0.0164(6) 0.0100(6) 0.0052(5) 0.0014(5) -0.0039(5)
O2 0.0122(5) 0.0114(6) 0.0154(6) 0.0027(5) -0.0015(5) 0.0000(5)
O3 0.0084(5) 0.0116(6) 0.0128(5) -0.0042(5) 0.0020(4) 0.0026(5)
O4 0.0166(6) 0.0187(7) 0.0121(6) -0.0050(5) -0.0015(5) 0.0096(5)
C1 0.0117(7) 0.0076(8) 0.0110(8) 0.0012(6) 0.0028(6) 0.0031(6)
C2 0.0067(7) 0.0061(7) 0.0109(7) 0.0018(6) 0.0038(6) 0.0002(6)
C3 0.0082(7) 0.0084(8) 0.0090(7) 0.0007(6) 0.0032(6) -0.0021(6)
C4 0.0139(7) 0.0045(7) 0.0091(7) 0.0014(6) 0.0046(6) 0.0001(6)
C5 0.0157(7) 0.0073(8) 0.0081(7) 0.0006(6) 0.0071(6) 0.0038(7)
O5 0.0173(6) 0.0331(8) 0.0138(6) 0.0017(6) 0.0044(5) -0.0053(6)
O6 0.0149(5) 0.0111(6) 0.0203(6) 0.0010(5) 0.0054(5) 0.0041(5)
O7 0.0755(15) 0.114(2) 0.0852(17) 0.0095(16) 0.0194(13) 0.0046(15)
O8 0.142(3) 0.158(3) 0.135(3) 0.002(3) 0.004(2) -0.031(3)

loop_
_atom_type_symbol
_atom_type_description
_atom_type_scat_dispersion_real
_atom_type_scat_dispersion_imag
_atom_type_scat_source
C C 0.0033 0.0016 'International Tables Vol C Tables 4.2.6.8 and 6.1.1.4'
H H 0.0000 0.0000 'International Tables Vol C Tables 4.2.6.8 and 6.1.1.4'
O O 0.0106 0.0060 'International Tables Vol C Tables 4.2.6.8 and 6.1.1.4'
Zn Zn 0.2839 1.4301 'International Tables Vol C Tables 4.2.6.8 and 6.1.1.4'

loop_
_geom_angle_atom_site_label_1
_geom_angle_atom_site_label_2
_geom_angle_atom_site_label_3
_geom_angle
_geom_angle_site_symmetry_1
_geom_angle_site_symmetry_3
_geom_angle_publ_flag
O1 Zn1 O1 180.00(10) 2_676 . ?
O1 Zn1 O3 91.95(5) 2_676 1_565 ?
O1 Zn1 O3 88.05(5) . 1_565 ?
O1 Zn1 O6 85.52(5) 2_676 . ?
O1 Zn1 O6 94.48(5) . . ?
O1 Zn1 O6 94.48(5) 2_676 2_676 ?
O1 Zn1 O6 85.52(5) . 2_676 ?
O3 Zn1 O3 180.000(2) 1_565 2_666 ?
O6 Zn1 O3 96.16(5) . 1_565 ?
O6 Zn1 O3 83.84(5) 2_676 1_565 ?
O6 Zn1 O6 180.0 . 2_676 ?
O1 Zn1 O3 91.95(5) . 2_666 ?
O6 Zn1 O3 83.84(5) . 2_666 ?
O6 Zn1 O3 96.16(5) 2_676 2_666 ?
O4 Zn2 O4 180.0 . 2_566 ?
O4 Zn2 O2 88.20(5) . 2_566 ?
O4 Zn2 O2 91.80(5) 2_566 2_566 ?
O4 Zn2 O5 85.26(5) . . ?
O4 Zn2 O5 94.74(5) 2_566 . ?
O2 Zn2 O2 180.0 2_566 . ?
O2 Zn2 O5 94.49(5) 2_566 . ?
O2 Zn2 O5 85.51(5) . . ?
O5 Zn2 O5 179.999(2) . 2_566 ?
O4 Zn2 O2 91.80(5) . . ?
O4 Zn2 O2 88.20(5) 2_566 . ?
O4 Zn2 O5 94.74(5) . 2_566 ?
O4 Zn2 O5 85.26(5) 2_566 2_566 ?
O2 Zn2 O5 85.51(5) 2_566 2_566 ?
O2 Zn2 O5 94.49(5) . 2_566 ?
C5 O1 Zn1 125.63(10) . . ?
C5 O2 Zn2 126.58(11) . . ?
C4 O3 Zn1 126.73(10) . 1_545 ?
C4 O4 Zn2 136.90(12) . . ?
C2 C1 C3 121.02(16) . 2_667 ?
C2 C1 H1 119.5 . . ?
C3 C1 H1 119.5 2_667 . ?
C1 C2 C3 119.75(15) . . ?
C1 C2 C5 116.48(15) . . ?
C3 C2 C5 123.49(16) . . ?
C2 C3 C1 119.23(16) . 2_667 ?
C2 C3 C4 124.96(15) . . ?
C1 C3 C4 115.80(15) 2_667 . ?
O3 C4 O4 123.48(16) . . ?
O3 C4 C3 116.47(13) . . ?
O4 C4 C3 119.98(16) . . ?
O2 C5 O1 124.45(15) . . ?
O2 C5 C2 120.97(15) . . ?
O1 C5 C2 114.56(13) . . ?
Zn2 O5 H1W 113.3 . . ?
Zn2 O5 H2W 122.3 . . ?
H1W O5 H2W 111.0 . . ?
Zn1 O6 H3W 111.9 . . ?
Zn1 O6 H4W 101.8 . . ?
H3W O6 H4W 106.9 . . ?
H5W O7 H6W 97.8 . . ?
H7W O8 H8W 109.4 . . ?

loop_
_geom_bond_atom_site_label_1
_geom_bond_atom_site_label_2
_geom_bond_distance
_geom_bond_site_symmetry_2
_geom_bond_publ_flag
Zn1 O1 2.0563(13) 2_676 ?
Zn1 O1 2.0563(13) . yes
Zn1 O6 2.0703(12) . yes
Zn1 O6 2.0703(12) 2_676 ?
Zn1 O3 2.0727(12) 1_565 ?
Zn1 O3 2.0728(12) 2_666 ?
Zn2 O4 2.0261(13) . ?
Zn2 O4 2.0261(13) 2_566 ?
Zn2 O2 2.0371(12) 2_566 ?
Zn2 O2 2.0371(12) . ?
Zn2 O5 2.1113(14) . ?
Zn2 O5 2.1113(14) 2_566 ?
O1 C5 1.258(2) . ?
O2 C5 1.2567(18) . ?
O3 C4 1.261(2) . ?
O3 Zn1 2.0727(12) 1_545 ?
O4 C4 1.2620(18) . ?
C1 C2 1.391(2) . ?
C1 C3 1.412(2) 2_667 ?
C1 H1 0.9300 . ?
C2 C3 1.395(2) . ?
C2 C5 1.507(2) . ?
C3 C1 1.412(2) 2_667 ?
C3 C4 1.508(2) . ?
O5 H1W 0.8174 . ?
O5 H2W 0.8200 . ?
O6 H3W 0.8181 . ?
O6 H4W 0.8630 . ?
O7 H5W 0.8734 . ?
O7 H6W 0.9035 . ?
O8 H7W 0.8300 . ?
O8 H8W 0.8503 . ?

loop_
_geom_hbond_atom_site_label_D
_geom_hbond_atom_site_label_H
_geom_hbond_atom_site_label_A
_geom_hbond_distance_DH
_geom_hbond_distance_HA
_geom_hbond_distance_DA
_geom_hbond_angle_DHA
_geom_hbond_site_symmetry_A
_geom_hbond_publ_flag
O5 H1W O3 0.82 2.10 2.9123(18) 170.1 2_666 yes
O5 H2W O7 0.82 2.14 2.866(3) 147.8 . yes
O6 H3W O4 0.82 2.10 2.7897(18) 141.6 1_565 yes
O6 H3W O2 0.82 2.54 3.2079(19) 139.5 2_576 yes
O6 H4W O2 0.86 1.97 2.7520(19) 149.4 . yes
O7 H5W O6 0.87 2.47 3.172(3) 137.3 1_545 yes
O7 H6W O1 0.90 2.27 3.032(3) 141.9 2_666 yes
O8 H7W O7 0.83 1.42 1.985(6) 121.6 1_566 yes
O8 H7W O1 0.83 2.59 3.009(4) 112.9 2_677 yes
O8 H8W O8 0.85 1.68 2.163(9) 113.6 2_577 yes
O8 H8W O7 0.85 1.92 2.769(5) 179.8 2_566 yes

loop_
_geom_torsion_atom_site_label_1
_geom_torsion_atom_site_label_2
_geom_torsion_atom_site_label_3
_geom_torsion_atom_site_label_4
_geom_torsion
_geom_torsion_site_symmetry_1
_geom_torsion_site_symmetry_2
_geom_torsion_site_symmetry_3
_geom_torsion_site_symmetry_4
_geom_torsion_publ_flag
O1 Zn1 O1 C5 23(83) 2_676 . . . ?
O6 Zn1 O1 C5 35.60(15) . . . . ?
O6 Zn1 O1 C5 -144.40(15) 2_676 . . . ?
O3 Zn1 O1 C5 131.63(15) 1_565 . . . ?
O3 Zn1 O1 C5 -48.37(15) 2_666 . . . ?
O4 Zn2 O2 C5 -24.54(16) . . . . ?
O4 Zn2 O2 C5 155.46(16) 2_566 . . . ?
O2 Zn2 O2 C5 105(10) 2_566 . . . ?
O5 Zn2 O2 C5 -109.64(16) . . . . ?
O5 Zn2 O2 C5 70.36(16) 2_566 . . . ?
O4 Zn2 O4 C4 77(12) 2_566 . . . ?
O2 Zn2 O4 C4 -131.13(17) 2_566 . . . ?
O2 Zn2 O4 C4 48.87(17) . . . . ?
O5 Zn2 O4 C4 134.21(18) . . . . ?
O5 Zn2 O4 C4 -45.79(18) 2_566 . . . ?
C3 C1 C2 C3 0.5(3) 2_667 . . . ?
C3 C1 C2 C5 -173.61(16) 2_667 . . . ?
C1 C2 C3 C1 -0.5(3) . . . 2_667 ?
C5 C2 C3 C1 173.18(16) . . . 2_667 ?
C1 C2 C3 C4 178.31(16) . . . . ?
C5 C2 C3 C4 -8.0(3) . . . . ?
Zn1 O3 C4 O4 -30.3(2) 1_545 . . . ?
Zn1 O3 C4 C3 146.77(12) 1_545 . . . ?
Zn2 O4 C4 O3 176.56(12) . . . . ?
Zn2 O4 C4 C3 -0.5(3) . . . . ?
C2 C3 C4 O3 140.92(17) . . . . ?
C1 C3 C4 O3 -40.2(2) 2_667 . . . ?
C2 C3 C4 O4 -41.9(3) . . . . ?
C1 C3 C4 O4 136.99(17) 2_667 . . . ?
Zn2 O2 C5 O1 141.73(15) . . . . ?
Zn2 O2 C5 C2 -40.0(2) . . . . ?
Zn1 O1 C5 O2 -24.7(3) . . . . ?
Zn1 O1 C5 C2 156.91(12) . . . . ?
C1 C2 C5 O2 -110.80(19) . . . . ?
C3 C2 C5 O2 75.3(2) . . . . ?
C1 C2 C5 O1 67.7(2) . . . . ?
C3 C2 C5 O1 -106.20(19) . . . . ?
